data_4088747
loop_
_publ_author_name
'Hering, Florian'
'Berthel, Johannes H. J.'
'Lubitz, Katharina'
'Paul, Ursula S. D.'
'Schneider, Heidi'
'H\"arterich, Marcel'
'Radius, Udo'

_publ_section_title
;
 Synthesis and Thermal Properties of Novel NHC-Stabilized Cobalt Carbonyl
 Nitrosyl Complexes
;
_journal_issue 17
_journal_name_full Organometallics
_journal_page_first 2806
_journal_paper_doi 10.1021/acs.organomet.6b00374
_journal_volume 35
_journal_year 2016
_chemical_formula_sum 'C11 H16 Co N3 O3'
_chemical_formula_weight 297.20
_space_group_crystal_system monoclinic
_space_group_IT_number 14
_space_group_name_Hall '-P 2yn'
_space_group_name_H-M_alt 'P 1 21/n 1'
_atom_sites_solution_hydrogens geom
_audit_creation_method SHELXL-2014/6
_cell_angle_alpha 90
_cell_angle_beta 110.084(2)
_cell_angle_gamma 90
_cell_formula_units_Z 4
_cell_length_a 12.5393(8)
_cell_length_b 7.8237(5)
_cell_length_c 15.1292(9)
_cell_measurement_reflns_used 9937
_cell_measurement_temperature 100(2)
_cell_measurement_theta_max 26.13
_cell_measurement_theta_min 2.60
_cell_volume 1393.98(15)
_computing_cell_refinement 'Saint-NT v. 7.23'
_computing_data_collection 'APEX2 ver. 2014.1 (Bruker AXS)'
_computing_data_reduction 'Saint-NT v. 7.23'
_computing_molecular_graphics 'XP ver. 5.1 (Bruker AXS, 1998)'
_computing_publication_material 'SHELXL-2014 (Sheldrick, 2014)'
_computing_structure_refinement 'SHELXL-2014/6 (Sheldrick, 2014)'
_computing_structure_solution 'SHELXL-2014 (Sheldrick, 2014)'
_diffrn_ambient_temperature 100(2)
_diffrn_measured_fraction_theta_full 1.000
_diffrn_measured_fraction_theta_max 0.999
_diffrn_measurement_device_type 'Bruker X8-APEX II'
_diffrn_measurement_method '\f and \w scans'
_diffrn_radiation_monochromator mirror
_diffrn_radiation_source 'rotating anode'
_diffrn_radiation_type MoK\a
_diffrn_radiation_wavelength 0.71073
_diffrn_reflns_av_R_equivalents 0.0180
_diffrn_reflns_av_unetI/netI 0.0104
_diffrn_reflns_Laue_measured_fraction_full 1.000
_diffrn_reflns_Laue_measured_fraction_max 0.999
_diffrn_reflns_limit_h_max 15
_diffrn_reflns_limit_h_min -15
_diffrn_reflns_limit_k_max 9
_diffrn_reflns_limit_k_min -9
_diffrn_reflns_limit_l_max 18
_diffrn_reflns_limit_l_min -18
_diffrn_reflns_number 17863
_diffrn_reflns_point_group_measured_fraction_full 1.000
_diffrn_reflns_point_group_measured_fraction_max 0.999
_diffrn_reflns_theta_full 26.000
_diffrn_reflns_theta_max 26.125
_diffrn_reflns_theta_min 1.828
_exptl_absorpt_coefficient_mu 1.235
_exptl_absorpt_correction_T_max 0.75
_exptl_absorpt_correction_T_min 0.68
_exptl_absorpt_correction_type analytical
_exptl_absorpt_process_details 'Sadabs 2014/3 (Bruker 2014)'
_exptl_crystal_colour red
_exptl_crystal_density_diffrn 1.416
_exptl_crystal_description block
_exptl_crystal_F_000 616
_exptl_crystal_size_max 0.257
_exptl_crystal_size_mid 0.217
_exptl_crystal_size_min 0.203
_refine_diff_density_max 0.670
_refine_diff_density_min -0.595
_refine_diff_density_rms 0.048
_refine_ls_extinction_method none
_refine_ls_goodness_of_fit_ref 1.051
_refine_ls_hydrogen_treatment constr
_refine_ls_matrix_type full
_refine_ls_number_parameters 167
_refine_ls_number_reflns 2775
_refine_ls_number_restraints 0
_refine_ls_restrained_S_all 1.051
_refine_ls_R_factor_all 0.0240
_refine_ls_R_factor_gt 0.0228
_refine_ls_shift/su_max 0.001
_refine_ls_shift/su_mean 0.000
_refine_ls_structure_factor_coef Fsqd
_refine_ls_weighting_details 'w=1/[\s^2^(Fo^2^)+(0.0272P)^2^+1.0405P] where P=(Fo^2^+2Fc^2^)/3'
_refine_ls_weighting_scheme calc
_refine_ls_wR_factor_gt 0.0587
_refine_ls_wR_factor_ref 0.0597
_reflns_Friedel_coverage 0.000
_reflns_number_gt 2639
_reflns_number_total 2775
_reflns_threshold_expression 'I > 2\s(I)'
_cod_data_source_file om6b00374_si_002.cif
_cod_data_source_block compound_13
_cod_original_cell_volume 1393.97(15)
_cod_original_sg_symbol_H-M 'P 21/n'
_cod_database_code 4088747
_shelx_space_group_comment
;
The symmetry employed for this shelxl refinement is uniquely defined
by the following loop, which should always be used as a source of
symmetry information in preference to the above space-group names.
They are only intended as comments.
;
_shelx_estimated_absorpt_t_min 0.742
_shelx_estimated_absorpt_t_max 0.788
_shelxl_version_number 2014/6

loop_
_space_group_symop_operation_xyz
'x, y, z'
'-x+1/2, y+1/2, -z+1/2'
'-x, -y, -z'
'x-1/2, -y-1/2, z-1/2'

loop_
_atom_site_label
_atom_site_type_symbol
_atom_site_fract_x
_atom_site_fract_y
_atom_site_fract_z
_atom_site_U_iso_or_equiv
_atom_site_adp_type
_atom_site_occupancy
_atom_site_site_symmetry_order
_atom_site_calc_flag
_atom_site_refinement_flags_posn
_atom_site_refinement_flags_adp
Co11 Co 0.54228(2) 0.38391(2) 0.77784(2) 0.01754(8) Uani 1 1 d . .
O1 O 0.49101(11) 0.11048(15) 0.87953(9) 0.0348(3) Uani 1 1 d . .
N1 N 0.31511(9) 0.41281(14) 0.62271(8) 0.0122(2) Uani 1 1 d . .
C1 C 0.42200(11) 0.47468(17) 0.66469(9) 0.0118(3) Uani 1 1 d . .
N2 N 0.42370(10) 0.61985(14) 0.61566(8) 0.0130(2) Uani 1 1 d . .
O2 O 0.72399(11) 0.3188(2) 0.70316(10) 0.0519(4) Uani 1 1 d . .
C2 C 0.25147(12) 0.51908(18) 0.55052(10) 0.0162(3) Uani 1 1 d . .
H2 H 0.1744 0.5035 0.5118 0.019 Uiso 1 1 calc R U
C3 C 0.31992(12) 0.64816(19) 0.54604(10) 0.0167(3) Uani 1 1 d . .
H3 H 0.3007 0.7413 0.5032 0.020 Uiso 1 1 calc R U
O3 O 0.59417(10) 0.68869(16) 0.89766(8) 0.0308(3) Uani 1 1 d . .
N3 N 0.50789(11) 0.22138(17) 0.83385(9) 0.0223(3) Uani 1 1 d . .
C4 C 0.27142(11) 0.25524(17) 0.65211(9) 0.0135(3) Uani 1 1 d . .
H4 H 0.3374 0.1776 0.6818 0.016 Uiso 1 1 calc R U
C5 C 0.18937(13) 0.1631(2) 0.56771(10) 0.0231(3) Uani 1 1 d . .
H5A H 0.1189 0.2290 0.5429 0.035 Uiso 1 1 calc R U
H5B H 0.1726 0.0495 0.5870 0.035 Uiso 1 1 calc R U
H5C H 0.2237 0.1511 0.5188 0.035 Uiso 1 1 calc R U
C6 C 0.21786(13) 0.29680(19) 0.72562(11) 0.0206(3) Uani 1 1 d . .
H6A H 0.1539 0.3751 0.6986 0.031 Uiso 1 1 calc R U
H6B H 0.2745 0.3509 0.7801 0.031 Uiso 1 1 calc R U
H6C H 0.1907 0.1912 0.7456 0.031 Uiso 1 1 calc R U
C7 C 0.52310(12) 0.73198(17) 0.63181(10) 0.0152(3) Uani 1 1 d . .
H7 H 0.5861 0.6863 0.6872 0.018 Uiso 1 1 calc R U
C9 C 0.56257(15) 0.7290(2) 0.54757(12) 0.0290(4) Uani 1 1 d . .
H9A H 0.5823 0.6117 0.5364 0.044 Uiso 1 1 calc R U
H9B H 0.6294 0.8026 0.5600 0.044 Uiso 1 1 calc R U
H9C H 0.5015 0.7708 0.4919 0.044 Uiso 1 1 calc R U
C8 C 0.49690(15) 0.91184(19) 0.65564(13) 0.0273(4) Uani 1 1 d . .
H8A H 0.4363 0.9606 0.6018 0.041 Uiso 1 1 calc R U
H8B H 0.5652 0.9827 0.6700 0.041 Uiso 1 1 calc R U
H8C H 0.4722 0.9085 0.7105 0.041 Uiso 1 1 calc R U
C11 C 0.57509(12) 0.57266(19) 0.84895(10) 0.0187(3) Uani 1 1 d . .
C10 C 0.65339(13) 0.3478(2) 0.73211(11) 0.0254(3) Uani 1 1 d . .

loop_
_atom_site_aniso_label
_atom_site_aniso_U_11
_atom_site_aniso_U_22
_atom_site_aniso_U_33
_atom_site_aniso_U_23
_atom_site_aniso_U_13
_atom_site_aniso_U_12
Co11 0.01649(12) 0.01440(11) 0.01543(11) 0.00042(7) -0.00261(8) 0.00147(7)
O1 0.0388(7) 0.0289(7) 0.0263(6) 0.0103(5) -0.0021(5) -0.0137(5)
N1 0.0125(5) 0.0131(5) 0.0111(5) 0.0012(4) 0.0043(4) 0.0005(4)
C1 0.0129(6) 0.0121(6) 0.0112(6) -0.0018(5) 0.0052(5) 0.0012(5)
N2 0.0135(6) 0.0126(6) 0.0133(5) 0.0006(4) 0.0052(5) 0.0007(4)
O2 0.0279(7) 0.0838(12) 0.0453(8) 0.0105(8) 0.0145(6) 0.0207(7)
C2 0.0132(6) 0.0202(7) 0.0134(6) 0.0032(5) 0.0022(5) 0.0028(5)
C3 0.0163(7) 0.0184(7) 0.0147(7) 0.0050(5) 0.0045(5) 0.0040(5)
O3 0.0312(6) 0.0289(6) 0.0272(6) -0.0104(5) 0.0035(5) -0.0060(5)
N3 0.0219(6) 0.0196(6) 0.0177(6) 0.0001(5) -0.0032(5) -0.0025(5)
C4 0.0142(6) 0.0126(6) 0.0135(6) 0.0012(5) 0.0046(5) -0.0011(5)
C5 0.0240(8) 0.0249(8) 0.0174(7) 0.0001(6) 0.0033(6) -0.0098(6)
C6 0.0260(8) 0.0182(7) 0.0229(7) 0.0025(6) 0.0151(6) 0.0002(6)
C7 0.0161(6) 0.0130(6) 0.0178(7) -0.0005(5) 0.0077(5) -0.0026(5)
C9 0.0322(9) 0.0318(9) 0.0322(9) -0.0092(7) 0.0227(7) -0.0124(7)
C8 0.0323(9) 0.0144(7) 0.0420(10) -0.0054(7) 0.0217(8) -0.0037(6)
C11 0.0157(7) 0.0210(7) 0.0162(7) 0.0019(6) 0.0014(5) -0.0017(6)
C10 0.0148(7) 0.0338(9) 0.0240(8) 0.0047(7) 0.0020(6) 0.0070(6)

loop_
_atom_type_symbol
_atom_type_description
_atom_type_scat_dispersion_real
_atom_type_scat_dispersion_imag
_atom_type_scat_source
C C 0.0033 0.0016 'International Tables Vol C Tables 4.2.6.8 and 6.1.1.4'
H H 0.0000 0.0000 'International Tables Vol C Tables 4.2.6.8 and 6.1.1.4'
N N 0.0061 0.0033 'International Tables Vol C Tables 4.2.6.8 and 6.1.1.4'
O O 0.0106 0.0060 'International Tables Vol C Tables 4.2.6.8 and 6.1.1.4'
Co Co 0.3494 0.9721 'International Tables Vol C Tables 4.2.6.8 and 6.1.1.4'

loop_
_geom_angle_atom_site_label_1
_geom_angle_atom_site_label_2
_geom_angle_atom_site_label_3
_geom_angle
N3 Co11 C10 116.83(7)
N3 Co11 C11 111.74(7)
C10 Co11 C11 108.41(7)
N3 Co11 C1 117.36(6)
C10 Co11 C1 100.73(6)
C11 Co11 C1 99.96(6)
C1 N1 C2 111.27(11)
C1 N1 C4 124.33(11)
C2 N1 C4 124.37(11)
N1 C1 N2 103.88(11)
N1 C1 Co11 127.65(10)
N2 C1 Co11 128.29(10)
C1 N2 C3 111.24(11)
C1 N2 C7 125.23(11)
C3 N2 C7 123.51(11)
C3 C2 N1 106.61(12)
C3 C2 H2 126.7
N1 C2 H2 126.7
C2 C3 N2 106.98(12)
C2 C3 H3 126.5
N2 C3 H3 126.5
O1 N3 Co11 174.61(12)
N1 C4 C6 110.16(11)
N1 C4 C5 110.92(11)
C6 C4 C5 112.03(12)
N1 C4 H4 107.9
C6 C4 H4 107.9
C5 C4 H4 107.9
C4 C5 H5A 109.5
C4 C5 H5B 109.5
H5A C5 H5B 109.5
C4 C5 H5C 109.5
H5A C5 H5C 109.5
H5B C5 H5C 109.5
C4 C6 H6A 109.5
C4 C6 H6B 109.5
H6A C6 H6B 109.5
C4 C6 H6C 109.5
H6A C6 H6C 109.5
H6B C6 H6C 109.5
N2 C7 C8 110.58(11)
N2 C7 C9 110.65(12)
C8 C7 C9 111.95(13)
N2 C7 H7 107.8
C8 C7 H7 107.8
C9 C7 H7 107.8
C7 C9 H9A 109.5
C7 C9 H9B 109.5
H9A C9 H9B 109.5
C7 C9 H9C 109.5
H9A C9 H9C 109.5
H9B C9 H9C 109.5
C7 C8 H8A 109.5
C7 C8 H8B 109.5
H8A C8 H8B 109.5
C7 C8 H8C 109.5
H8A C8 H8C 109.5
H8B C8 H8C 109.5
O3 C11 Co11 176.43(14)
O2 C10 Co11 177.62(17)

loop_
_geom_bond_atom_site_label_1
_geom_bond_atom_site_label_2
_geom_bond_distance
Co11 N3 1.6648(13)
Co11 C10 1.7782(16)
Co11 C11 1.7899(15)
Co11 C1 1.9840(13)
O1 N3 1.1730(17)
N1 C1 1.3600(17)
N1 C2 1.3865(17)
N1 C4 1.4782(17)
C1 N2 1.3607(17)
N2 C3 1.3822(18)
N2 C7 1.4744(17)
O2 C10 1.137(2)
C2 C3 1.342(2)
C2 H2 0.9500
C3 H3 0.9500
O3 C11 1.1415(19)
C4 C6 1.5188(18)
C4 C5 1.5188(19)
C4 H4 1.0000
C5 H5A 0.9800
C5 H5B 0.9800
C5 H5C 0.9800
C6 H6A 0.9800
C6 H6B 0.9800
C6 H6C 0.9800
C7 C8 1.516(2)
C7 C9 1.5175(19)
C7 H7 1.0000
C9 H9A 0.9800
C9 H9B 0.9800
C9 H9C 0.9800
C8 H8A 0.9800
C8 H8B 0.9800
C8 H8C 0.9800
